data_7117034
loop_
_publ_author_name
'Justin F. Binder'
'Ala'aeddeen Swidan'
'Martin Tang'
'Jennifer H. Nguyen'
'Charles L. B. Macdonald'

_publ_section_title
;
 Remarkably stable chelating bis-N-heterocyclic carbene adducts of
 phosphorus(I) cations
;
_journal_name_full Chem.Commun.
_journal_page_first 7741
_journal_paper_doi 10.1039/C5cc00331H
_journal_volume 51
_journal_year 2015
_chemical_formula_moiety 'C21 H20 N4 P, Br'
_chemical_formula_sum 'C21 H20 Br N4 P'
_chemical_formula_weight 439.29
_chemical_name_systematic
;
 ?
;
_chemical_properties_physical 'Air-sensitive, Moisture-sensitive'
_space_group_crystal_system monoclinic
_space_group_IT_number 14
_space_group_name_Hall '-P 2ybc'
_space_group_name_H-M_alt 'P 1 21/c 1'
_symmetry_space_group_name_Hall '-P 2ybc'
_symmetry_space_group_name_H-M 'P 1 21/c 1'
_atom_sites_solution_hydrogens geom
_audit_creation_method SHELXL-2014/7
_audit_update_record
;
2015-01-09 deposited with the CCDC.
2015-03-27 downloaded from the CCDC.
;
_cell_angle_alpha 90
_cell_angle_beta 98.281(3)
_cell_angle_gamma 90
_cell_formula_units_Z 4
_cell_length_a 12.2417(10)
_cell_length_b 4.8288(4)
_cell_length_c 33.910(3)
_cell_measurement_reflns_used 9995
_cell_measurement_temperature 173(2)
_cell_measurement_theta_max 24.65
_cell_measurement_theta_min 3.36
_cell_volume 1983.6(3)
_computing_cell_refinement 'Bruker SAINT'
_computing_data_collection 'Bruker APEX2'
_computing_data_reduction 'Bruker SAINT'
_computing_molecular_graphics 'Bruker SHELXTL'
_computing_publication_material 'Bruker SHELXTL'
_computing_structure_refinement 'SHELXL-2014/7 (Sheldrick, 2014)'
_computing_structure_solution 'SHELXS-97 (Sheldrick 2008)'
_diffrn_ambient_temperature 173(2)
_diffrn_measured_fraction_theta_full 0.998
_diffrn_measured_fraction_theta_max 0.964
_diffrn_measurement_device_type 'Bruker APEX-II CCD'
_diffrn_measurement_method '\f and \w scans'
_diffrn_radiation_type MoK\a
_diffrn_radiation_wavelength 0.71073
_diffrn_reflns_av_R_equivalents 0.0573
_diffrn_reflns_av_unetI/netI 0.0389
_diffrn_reflns_Laue_measured_fraction_full 0.998
_diffrn_reflns_Laue_measured_fraction_max 0.964
_diffrn_reflns_limit_h_max 15
_diffrn_reflns_limit_h_min -15
_diffrn_reflns_limit_k_max 6
_diffrn_reflns_limit_k_min -6
_diffrn_reflns_limit_l_max 43
_diffrn_reflns_limit_l_min -42
_diffrn_reflns_number 34945
_diffrn_reflns_point_group_measured_fraction_full 0.998
_diffrn_reflns_point_group_measured_fraction_max 0.964
_diffrn_reflns_theta_full 25.242
_diffrn_reflns_theta_max 27.491
_diffrn_reflns_theta_min 3.147
_exptl_absorpt_coefficient_mu 2.166
_exptl_absorpt_correction_T_max 0.931
_exptl_absorpt_correction_T_min 0.861
_exptl_absorpt_correction_type multi-scan
_exptl_absorpt_process_details SADABS;Bruker,2012
_exptl_crystal_colour orange
_exptl_crystal_density_diffrn 1.471
_exptl_crystal_description prism
_exptl_crystal_F_000 896
_exptl_crystal_recrystallization_method 'Re-crystallisation from solvent: acetonitrile'
_exptl_crystal_size_max 0.090
_exptl_crystal_size_mid 0.078
_exptl_crystal_size_min 0.033
_refine_diff_density_max 0.367
_refine_diff_density_min -0.258
_refine_diff_density_rms 0.061
_refine_ls_extinction_coef .
_refine_ls_extinction_method none
_refine_ls_goodness_of_fit_ref 1.057
_refine_ls_hydrogen_treatment constr
_refine_ls_matrix_type full
_refine_ls_number_parameters 244
_refine_ls_number_reflns 4384
_refine_ls_number_restraints 0
_refine_ls_restrained_S_all 1.057
_refine_ls_R_factor_all 0.0537
_refine_ls_R_factor_gt 0.0320
_refine_ls_shift/su_max 0.001
_refine_ls_shift/su_mean 0.000
_refine_ls_structure_factor_coef Fsqd
_refine_ls_weighting_details 'w=1/[\s^2^(Fo^2^)+(0.0271P)^2^+1.0762P] where P=(Fo^2^+2Fc^2^)/3'
_refine_ls_weighting_scheme calc
_refine_ls_wR_factor_gt 0.0641
_refine_ls_wR_factor_ref 0.0703
_reflns_Friedel_coverage 0.000
_reflns_Friedel_fraction_full .
_reflns_Friedel_fraction_max .
_reflns_number_gt 3465
_reflns_number_total 4384
_reflns_threshold_expression 'I > 2\s(I)'
_cod_data_source_file c5cc00331h2.cif
_cod_data_source_block shelx_1
_cod_database_code 7117034
_shelx_shelxl_version_number 2014/7
_shelx_space_group_comment
;
The symmetry employed for this shelxl refinement is uniquely defined
by the following loop, which should always be used as a source of
symmetry information in preference to the above space-group names.
They are only intended as comments.
;
_shelx_estimated_absorpt_t_min 0.829
_shelx_estimated_absorpt_t_max 0.932

loop_
_space_group_symop_operation_xyz
'x, y, z'
'-x, y+1/2, -z+1/2'
'-x, -y, -z'
'x, -y-1/2, z-1/2'

loop_
_atom_site_label
_atom_site_type_symbol
_atom_site_fract_x
_atom_site_fract_y
_atom_site_fract_z
_atom_site_U_iso_or_equiv
_atom_site_adp_type
_atom_site_occupancy
_atom_site_site_symmetry_order
_atom_site_calc_flag
_atom_site_refinement_flags_posn
_atom_site_refinement_flags_adp
_atom_site_refinement_flags_occupancy
_atom_site_disorder_assembly
_atom_site_disorder_group
P P 0.18953(5) 0.10915(12) 0.40629(2) 0.02966(14) Uani 1 1 d . . . . .
C1 C 0.29946(16) 0.3291(4) 0.42860(6) 0.0255(4) Uani 1 1 d . . . . .
N2 N 0.39933(14) 0.3673(4) 0.41696(5) 0.0271(4) Uani 1 1 d . . . . .
N5 N 0.29734(14) 0.5005(4) 0.46001(5) 0.0273(4) Uani 1 1 d . . . . .
C3 C 0.45808(18) 0.5661(5) 0.44061(6) 0.0325(5) Uani 1 1 d . . . . .
H3 H 0.5302 0.6305 0.4384 0.039 Uiso 1 1 calc R U . . .
C4 C 0.39423(17) 0.6512(5) 0.46737(6) 0.0306(5) Uani 1 1 d . . . . .
H4 H 0.4121 0.7879 0.4874 0.037 Uiso 1 1 calc R U . . .
C6 C 0.20635(18) 0.4985(5) 0.48314(6) 0.0307(5) Uani 1 1 d . . . . .
H6A H 0.2104 0.3315 0.5002 0.037 Uiso 1 1 calc R U . . .
H6B H 0.2099 0.6642 0.5005 0.037 Uiso 1 1 calc R U . . .
C8 C 0.00913(18) 0.6494(5) 0.45799(6) 0.0297(5) Uani 1 1 d . . . . .
H8 H 0.0004 0.7906 0.4768 0.036 Uiso 1 1 calc R U . . .
C9 C -0.06825(18) 0.5585(4) 0.42889(6) 0.0301(5) Uani 1 1 d . . . . .
H9 H -0.1425 0.6207 0.4235 0.036 Uiso 1 1 calc R U . . .
C11 C 0.08749(16) 0.3230(4) 0.42421(6) 0.0248(4) Uani 1 1 d . . . . .
N7 N 0.10441(14) 0.4985(3) 0.45550(5) 0.0266(4) Uani 1 1 d . . . . .
N10 N -0.01946(14) 0.3565(4) 0.40814(5) 0.0263(4) Uani 1 1 d . . . . .
C21 C 0.43665(17) 0.2360(5) 0.38198(6) 0.0304(5) Uani 1 1 d . . . . .
H21A H 0.3854 0.0842 0.3722 0.036 Uiso 1 1 calc R U . . .
H21B H 0.5109 0.1548 0.3898 0.036 Uiso 1 1 calc R U . . .
C22 C 0.44113(17) 0.4430(4) 0.34897(6) 0.0287(5) Uani 1 1 d . . . . .
C23 C 0.53701(19) 0.5925(5) 0.34666(7) 0.0394(6) Uani 1 1 d . . . . .
H23 H 0.6009 0.5616 0.3656 0.047 Uiso 1 1 calc R U . . .
C24 C 0.5395(2) 0.7857(6) 0.31680(8) 0.0486(7) Uani 1 1 d . . . . .
H24 H 0.6050 0.8885 0.3155 0.058 Uiso 1 1 calc R U . . .
C25 C 0.4483(2) 0.8309(6) 0.28897(7) 0.0489(7) Uani 1 1 d . . . . .
H25 H 0.4510 0.9626 0.2683 0.059 Uiso 1 1 calc R U . . .
C26 C 0.3529(2) 0.6849(6) 0.29109(7) 0.0489(7) Uani 1 1 d . . . . .
H26 H 0.2895 0.7164 0.2719 0.059 Uiso 1 1 calc R U . . .
C27 C 0.3491(2) 0.4924(5) 0.32100(7) 0.0391(6) Uani 1 1 d . . . . .
H27 H 0.2827 0.3930 0.3224 0.047 Uiso 1 1 calc R U . . .
C101 C -0.07264(17) 0.2278(5) 0.37149(6) 0.0298(5) Uani 1 1 d . . . . .
H10A H -0.1469 0.1615 0.3753 0.036 Uiso 1 1 calc R U . . .
H10B H -0.0288 0.0655 0.3652 0.036 Uiso 1 1 calc R U . . .
C102 C -0.08330(18) 0.4283(4) 0.33702(6) 0.0284(5) Uani 1 1 d . . . . .
C103 C -0.1843(2) 0.4733(5) 0.31384(7) 0.0397(6) Uani 1 1 d . . . . .
H103 H -0.2478 0.3771 0.3196 0.048 Uiso 1 1 calc R U . . .
C104 C -0.1934(2) 0.6580(6) 0.28221(7) 0.0474(6) Uani 1 1 d . . . . .
H104 H -0.2629 0.6863 0.2663 0.057 Uiso 1 1 calc R U . . .
C105 C -0.1026(2) 0.7997(5) 0.27379(7) 0.0470(7) Uani 1 1 d . . . . .
H105 H -0.1094 0.9263 0.2521 0.056 Uiso 1 1 calc R U . . .
C106 C -0.0016(2) 0.7589(5) 0.29669(7) 0.0437(6) Uani 1 1 d . . . . .
H106 H 0.0613 0.8576 0.2909 0.052 Uiso 1 1 calc R U . . .
C107 C 0.00805(19) 0.5733(5) 0.32823(7) 0.0358(5) Uani 1 1 d . . . . .
H107 H 0.0779 0.5452 0.3440 0.043 Uiso 1 1 calc R U . . .
Br Br 0.29177(2) 0.52598(4) 0.06260(2) 0.03084(8) Uani 1 1 d . . . . .

loop_
_atom_site_aniso_label
_atom_site_aniso_U_11
_atom_site_aniso_U_22
_atom_site_aniso_U_33
_atom_site_aniso_U_23
_atom_site_aniso_U_13
_atom_site_aniso_U_12
P 0.0262(3) 0.0235(3) 0.0400(3) -0.0036(2) 0.0073(2) 0.0023(2)
C1 0.0267(11) 0.0238(11) 0.0258(10) 0.0063(9) 0.0027(8) 0.0051(9)
N2 0.0228(9) 0.0313(10) 0.0267(9) 0.0031(8) 0.0017(7) 0.0019(8)
N5 0.0284(9) 0.0288(10) 0.0241(8) 0.0027(8) 0.0019(7) -0.0003(8)
C3 0.0248(11) 0.0400(13) 0.0306(11) 0.0056(10) -0.0027(9) -0.0011(10)
C4 0.0282(11) 0.0345(12) 0.0267(11) 0.0020(9) -0.0040(9) -0.0003(10)
C6 0.0356(11) 0.0340(12) 0.0233(10) 0.0020(9) 0.0069(9) 0.0004(10)
C8 0.0346(12) 0.0266(11) 0.0317(11) 0.0031(9) 0.0171(10) 0.0036(10)
C9 0.0304(11) 0.0282(12) 0.0350(12) 0.0075(9) 0.0159(10) 0.0059(9)
C11 0.0269(11) 0.0205(10) 0.0287(10) 0.0047(9) 0.0097(9) -0.0014(9)
N7 0.0294(9) 0.0249(9) 0.0271(8) 0.0023(7) 0.0091(7) 0.0019(8)
N10 0.0239(9) 0.0261(9) 0.0301(9) 0.0032(8) 0.0079(7) 0.0015(7)
C21 0.0252(11) 0.0324(12) 0.0338(11) -0.0006(10) 0.0054(9) 0.0073(9)
C22 0.0273(11) 0.0310(12) 0.0287(11) -0.0036(9) 0.0074(9) 0.0055(9)
C23 0.0309(12) 0.0471(15) 0.0415(13) -0.0059(12) 0.0099(10) -0.0007(11)
C24 0.0520(16) 0.0438(15) 0.0556(16) -0.0064(13) 0.0269(14) -0.0114(13)
C25 0.074(2) 0.0394(15) 0.0377(13) 0.0039(12) 0.0244(14) 0.0048(14)
C26 0.0560(16) 0.0514(17) 0.0367(13) 0.0072(12) -0.0019(12) 0.0068(14)
C27 0.0377(13) 0.0419(14) 0.0370(12) 0.0029(11) 0.0026(10) -0.0029(11)
C101 0.0249(11) 0.0285(11) 0.0365(12) 0.0006(10) 0.0056(9) -0.0025(9)
C102 0.0319(11) 0.0249(11) 0.0297(11) -0.0043(9) 0.0084(9) 0.0021(9)
C103 0.0344(12) 0.0389(14) 0.0443(13) -0.0019(11) 0.0006(10) -0.0020(11)
C104 0.0520(16) 0.0491(16) 0.0370(13) -0.0002(12) -0.0069(12) 0.0089(13)
C105 0.0728(19) 0.0396(14) 0.0304(12) 0.0042(11) 0.0135(13) 0.0108(14)
C106 0.0518(15) 0.0415(14) 0.0434(14) 0.0047(12) 0.0258(12) 0.0035(12)
C107 0.0321(12) 0.0361(13) 0.0409(13) 0.0025(11) 0.0110(10) 0.0020(10)
Br 0.02591(12) 0.03060(13) 0.03544(13) 0.00170(10) 0.00250(8) -0.00154(9)

loop_
_atom_type_symbol
_atom_type_description
_atom_type_scat_dispersion_real
_atom_type_scat_dispersion_imag
_atom_type_scat_source
C C 0.0033 0.0016 'International Tables Vol C Tables 4.2.6.8 and 6.1.1.4'
H H 0.0000 0.0000 'International Tables Vol C Tables 4.2.6.8 and 6.1.1.4'
N N 0.0061 0.0033 'International Tables Vol C Tables 4.2.6.8 and 6.1.1.4'
P P 0.1023 0.0942 'International Tables Vol C Tables 4.2.6.8 and 6.1.1.4'
Br Br -0.2901 2.4595 'International Tables Vol C Tables 4.2.6.8 and 6.1.1.4'

loop_
_geom_angle_atom_site_label_1
_geom_angle_atom_site_label_2
_geom_angle_atom_site_label_3
_geom_angle
_geom_angle_site_symmetry_1
_geom_angle_site_symmetry_3
C11 P C1 91.89(10) . .
N2 C1 N5 105.52(18) . .
N2 C1 P 127.82(16) . .
N5 C1 P 126.61(15) . .
C1 N2 C3 109.99(17) . .
C1 N2 C21 125.10(18) . .
C3 N2 C21 124.69(17) . .
C1 N5 C4 110.54(17) . .
C1 N5 C6 121.66(18) . .
C4 N5 C6 127.64(18) . .
C4 C3 N2 107.40(19) . .
C4 C3 H3 126.3 . .
N2 C3 H3 126.3 . .
C3 C4 N5 106.52(19) . .
C3 C4 H4 126.7 . .
N5 C4 H4 126.7 . .
N7 C6 N5 107.87(16) . .
N7 C6 H6A 110.1 . .
N5 C6 H6A 110.1 . .
N7 C6 H6B 110.1 . .
N5 C6 H6B 110.1 . .
H6A C6 H6B 108.4 . .
C9 C8 N7 107.14(19) . .
C9 C8 H8 126.4 . .
N7 C8 H8 126.4 . .
C8 C9 N10 107.06(19) . .
C8 C9 H9 126.5 . .
N10 C9 H9 126.5 . .
N7 C11 N10 105.74(17) . .
N7 C11 P 126.33(16) . .
N10 C11 P 127.81(16) . .
C11 N7 C8 110.00(18) . .
C11 N7 C6 121.91(17) . .
C8 N7 C6 127.86(18) . .
C11 N10 C9 110.00(18) . .
C11 N10 C101 125.46(17) . .
C9 N10 C101 124.10(18) . .
N2 C21 C22 111.15(17) . .
N2 C21 H21A 109.4 . .
C22 C21 H21A 109.4 . .
N2 C21 H21B 109.4 . .
C22 C21 H21B 109.4 . .
H21A C21 H21B 108.0 . .
C27 C22 C23 118.8(2) . .
C27 C22 C21 120.6(2) . .
C23 C22 C21 120.5(2) . .
C24 C23 C22 120.0(2) . .
C24 C23 H23 120.0 . .
C22 C23 H23 120.0 . .
C25 C24 C23 120.7(2) . .
C25 C24 H24 119.6 . .
C23 C24 H24 119.6 . .
C24 C25 C26 119.7(2) . .
C24 C25 H25 120.2 . .
C26 C25 H25 120.2 . .
C25 C26 C27 120.2(2) . .
C25 C26 H26 119.9 . .
C27 C26 H26 119.9 . .
C26 C27 C22 120.5(2) . .
C26 C27 H27 119.7 . .
C22 C27 H27 119.7 . .
N10 C101 C102 111.43(17) . .
N10 C101 H10A 109.3 . .
C102 C101 H10A 109.3 . .
N10 C101 H10B 109.3 . .
C102 C101 H10B 109.3 . .
H10A C101 H10B 108.0 . .
C103 C102 C107 118.7(2) . .
C103 C102 C101 120.8(2) . .
C107 C102 C101 120.5(2) . .
C102 C103 C104 120.4(2) . .
C102 C103 H103 119.8 . .
C104 C103 H103 119.8 . .
C105 C104 C103 120.3(2) . .
C105 C104 H104 119.8 . .
C103 C104 H104 119.8 . .
C104 C105 C106 120.1(2) . .
C104 C105 H105 120.0 . .
C106 C105 H105 120.0 . .
C105 C106 C107 119.8(2) . .
C105 C106 H106 120.1 . .
C107 C106 H106 120.1 . .
C106 C107 C102 120.7(2) . .
C106 C107 H107 119.7 . .
C102 C107 H107 119.7 . .

loop_
_geom_bond_atom_site_label_1
_geom_bond_atom_site_label_2
_geom_bond_distance
_geom_bond_site_symmetry_2
P C11 1.793(2) .
P C1 1.794(2) .
C1 N2 1.351(3) .
C1 N5 1.352(3) .
N2 C3 1.384(3) .
N2 C21 1.474(3) .
N5 C4 1.383(3) .
N5 C6 1.452(3) .
C3 C4 1.344(3) .
C3 H3 0.9500 .
C4 H4 0.9500 .
C6 N7 1.449(3) .
C6 H6A 0.9900 .
C6 H6B 0.9900 .
C8 C9 1.339(3) .
C8 N7 1.388(3) .
C8 H8 0.9500 .
C9 N10 1.387(3) .
C9 H9 0.9500 .
C11 N7 1.350(3) .
C11 N10 1.353(3) .
N10 C101 1.457(3) .
C21 C22 1.508(3) .
C21 H21A 0.9900 .
C21 H21B 0.9900 .
C22 C27 1.385(3) .
C22 C23 1.390(3) .
C23 C24 1.380(4) .
C23 H23 0.9500 .
C24 C25 1.372(4) .
C24 H24 0.9500 .
C25 C26 1.375(4) .
C25 H25 0.9500 .
C26 C27 1.381(3) .
C26 H26 0.9500 .
C27 H27 0.9500 .
C101 C102 1.509(3) .
C101 H10A 0.9900 .
C101 H10B 0.9900 .
C102 C103 1.383(3) .
C102 C107 1.388(3) .
C103 C104 1.387(4) .
C103 H103 0.9500 .
C104 C105 1.370(4) .
C104 H104 0.9500 .
C105 C106 1.376(4) .
C105 H105 0.9500 .
C106 C107 1.388(3) .
C106 H106 0.9500 .
C107 H107 0.9500 .

loop_
_geom_hbond_atom_site_label_D
_geom_hbond_atom_site_label_H
_geom_hbond_atom_site_label_A
_geom_hbond_distance_DH
_geom_hbond_distance_HA
_geom_hbond_distance_DA
_geom_hbond_angle_DHA
_geom_hbond_site_symmetry_A
C3 H3 Br 0.95 2.90 3.797(2) 157.7 2_655
C6 H6A Br 0.99 2.80 3.736(2) 157.9 4_566
C6 H6B Br 0.99 2.66 3.580(2) 154.7 4_576
C9 H9 Br 0.95 2.76 3.591(2) 146.0 2
C21 H21B Br 0.99 2.78 3.717(2) 159.0 2_645
C101 H10A Br 0.99 3.01 3.856(2) 143.8 2_545

loop_
_geom_torsion_atom_site_label_1
_geom_torsion_atom_site_label_2
_geom_torsion_atom_site_label_3
_geom_torsion_atom_site_label_4
_geom_torsion
_geom_torsion_site_symmetry_1
_geom_torsion_site_symmetry_2
_geom_torsion_site_symmetry_3
_geom_torsion_site_symmetry_4
C11 P C1 N2 -153.17(19) . . . .
C11 P C1 N5 24.06(19) . . . .
N5 C1 N2 C3 -1.2(2) . . . .
P C1 N2 C3 176.50(16) . . . .
N5 C1 N2 C21 -176.05(17) . . . .
P C1 N2 C21 1.6(3) . . . .
N2 C1 N5 C4 1.6(2) . . . .
P C1 N5 C4 -176.09(15) . . . .
N2 C1 N5 C6 -174.08(17) . . . .
P C1 N5 C6 8.2(3) . . . .
C1 N2 C3 C4 0.3(2) . . . .
C21 N2 C3 C4 175.20(19) . . . .
N2 C3 C4 N5 0.7(2) . . . .
C1 N5 C4 C3 -1.5(2) . . . .
C6 N5 C4 C3 173.93(19) . . . .
C1 N5 C6 N7 -46.4(2) . . . .
C4 N5 C6 N7 138.6(2) . . . .
N7 C8 C9 N10 -1.3(2) . . . .
C1 P C11 N7 -22.61(19) . . . .
C1 P C11 N10 152.80(18) . . . .
N10 C11 N7 C8 -2.3(2) . . . .
P C11 N7 C8 173.91(15) . . . .
N10 C11 N7 C6 172.62(17) . . . .
P C11 N7 C6 -11.2(3) . . . .
C9 C8 N7 C11 2.3(2) . . . .
C9 C8 N7 C6 -172.29(19) . . . .
N5 C6 N7 C11 48.1(2) . . . .
N5 C6 N7 C8 -137.9(2) . . . .
N7 C11 N10 C9 1.5(2) . . . .
P C11 N10 C9 -174.62(15) . . . .
N7 C11 N10 C101 174.14(17) . . . .
P C11 N10 C101 -2.0(3) . . . .
C8 C9 N10 C11 -0.2(2) . . . .
C8 C9 N10 C101 -172.89(18) . . . .
C1 N2 C21 C22 107.7(2) . . . .
C3 N2 C21 C22 -66.5(3) . . . .
N2 C21 C22 C27 -88.4(2) . . . .
N2 C21 C22 C23 90.1(2) . . . .
C27 C22 C23 C24 -0.2(3) . . . .
C21 C22 C23 C24 -178.6(2) . . . .
C22 C23 C24 C25 -0.6(4) . . . .
C23 C24 C25 C26 0.8(4) . . . .
C24 C25 C26 C27 -0.3(4) . . . .
C25 C26 C27 C22 -0.4(4) . . . .
C23 C22 C27 C26 0.7(3) . . . .
C21 C22 C27 C26 179.1(2) . . . .
C11 N10 C101 C102 -101.2(2) . . . .
C9 N10 C101 C102 70.4(2) . . . .
N10 C101 C102 C103 -127.2(2) . . . .
N10 C101 C102 C107 52.1(3) . . . .
C107 C102 C103 C104 0.6(3) . . . .
C101 C102 C103 C104 180.0(2) . . . .
C102 C103 C104 C105 -0.6(4) . . . .
C103 C104 C105 C106 0.2(4) . . . .
C104 C105 C106 C107 0.2(4) . . . .
C105 C106 C107 C102 -0.1(4) . . . .
C103 C102 C107 C106 -0.3(3) . . . .
C101 C102 C107 C106 -179.7(2) . . . .
